data_4079296
loop_
_publ_author_name
'Krylova, Valentina A.'
'Djurovich, Peter I.'
'Aronson, Jacob W.'
'Haiges, Ralf'
'Whited, Matthew T.'
'Thompson, Mark E.'

_publ_section_title
;
 Structural and Photophysical Studies of Phosphorescent Three-Coordinate
 Copper(I) Complexes Supported by an N-Heterocyclic Carbene Ligand
;
_journal_issue 22
_journal_name_full Organometallics
_journal_page_first 7983
_journal_paper_doi 10.1021/om300656v
_journal_volume 31
_journal_year 2012
_chemical_formula_moiety 'C35 H40 Cu F3 N6'
_chemical_formula_sum 'C35 H40 Cu F3 N6'
_chemical_formula_weight 665.27
_chemical_name_common (IPr)Cu(tpta)
_chemical_name_systematic
; 
 ? 
;
_space_group_IT_number 14
_symmetry_cell_setting monoclinic
_symmetry_space_group_name_Hall '-P 2yn'
_symmetry_space_group_name_H-M 'P 1 21/n 1'
_atom_sites_solution_hydrogens geom
_atom_sites_solution_primary direct
_atom_sites_solution_secondary difmap
_audit_creation_method SHELXL-97
_cell_angle_alpha 90.00
_cell_angle_beta 104.9210(10)
_cell_angle_gamma 90.00
_cell_formula_units_Z 4
_cell_length_a 11.8747(2)
_cell_length_b 14.5369(3)
_cell_length_c 19.6509(4)
_cell_measurement_reflns_used 132
_cell_measurement_temperature 100(2)
_cell_measurement_theta_max 18.3526
_cell_measurement_theta_min 1.7627
_cell_volume 3277.79(11)
_computing_cell_refinement 'APEX2 v2010.11-3 (Bruker AXS)'
_computing_data_collection 'Bruker Instrument Service v2011.6.0.0'
_computing_data_reduction 'SAINT V7.68A (Bruker AXS, 2009)'
_computing_molecular_graphics 'Bruker SHELXTL'
_computing_publication_material 'Bruker SHELXTL'
_computing_structure_refinement 'SHELXL-97 (Sheldrick, 2008)'
_computing_structure_solution 'SHELXS-97 (Sheldrick, 2008)'
_diffrn_ambient_temperature 100(2)
_diffrn_detector_area_resol_mean 8.3333
_diffrn_measured_fraction_theta_full 0.998
_diffrn_measured_fraction_theta_max 0.998
_diffrn_measurement_device_type 'Bruker APEX II CCD'
_diffrn_measurement_method 'omega- and phi-scans'
_diffrn_radiation_monochromator 'TRIUMPH curved-crystal'
_diffrn_radiation_source 'fine-focus sealed tube'
_diffrn_radiation_type MoK\a
_diffrn_radiation_wavelength 0.71073
_diffrn_reflns_av_R_equivalents 0.0469
_diffrn_reflns_av_sigmaI/netI 0.0205
_diffrn_reflns_limit_h_max 17
_diffrn_reflns_limit_h_min -17
_diffrn_reflns_limit_k_max 20
_diffrn_reflns_limit_k_min -19
_diffrn_reflns_limit_l_max 28
_diffrn_reflns_limit_l_min -28
_diffrn_reflns_number 115485
_diffrn_reflns_theta_full 30.71
_diffrn_reflns_theta_max 30.71
_diffrn_reflns_theta_min 1.76
_exptl_absorpt_coefficient_mu 0.718
_exptl_absorpt_correction_T_max 0.81
_exptl_absorpt_correction_T_min 0.73
_exptl_absorpt_correction_type multi-scan
_exptl_absorpt_process_details 'Bruker SADABS V2008/1'
_exptl_crystal_colour 'clear yellow'
_exptl_crystal_density_diffrn 1.348
_exptl_crystal_density_method 'not measured'
_exptl_crystal_description prism
_exptl_crystal_F_000 1392
_exptl_crystal_size_max 0.39
_exptl_crystal_size_mid 0.30
_exptl_crystal_size_min 0.30
_refine_diff_density_max 0.667
_refine_diff_density_min -0.527
_refine_diff_density_rms 0.074
_refine_ls_extinction_method none
_refine_ls_goodness_of_fit_ref 1.066
_refine_ls_hydrogen_treatment constr
_refine_ls_matrix_type full
_refine_ls_number_parameters 414
_refine_ls_number_reflns 10151
_refine_ls_number_restraints 0
_refine_ls_restrained_S_all 1.066
_refine_ls_R_factor_all 0.0549
_refine_ls_R_factor_gt 0.0404
_refine_ls_shift/su_max 0.000
_refine_ls_shift/su_mean 0.000
_refine_ls_structure_factor_coef Fsqd
_refine_ls_weighting_details 'calc w=1/[\s^2^(Fo^2^)+(0.0387P)^2^+3.6305P] where P=(Fo^2^+2Fc^2^)/3'
_refine_ls_weighting_scheme calc
_refine_ls_wR_factor_gt 0.0933
_refine_ls_wR_factor_ref 0.1063
_reflns_number_gt 8352
_reflns_number_total 10151
_reflns_threshold_expression >2sigma(I)
_cod_data_source_file om300656v_si_002.cif
_cod_data_source_block mo_vkrylova1_0m
_cod_original_sg_symbol_H-M 'P 21/n'
_cod_database_code 4079296

loop_
_symmetry_equiv_pos_as_xyz
'x, y, z'
'-x+1/2, y+1/2, -z+1/2'
'-x, -y, -z'
'x-1/2, -y-1/2, z-1/2'

loop_
_atom_site_label
_atom_site_type_symbol
_atom_site_fract_x
_atom_site_fract_y
_atom_site_fract_z
_atom_site_U_iso_or_equiv
_atom_site_adp_type
_atom_site_occupancy
_atom_site_symmetry_multiplicity
_atom_site_calc_flag
_atom_site_refinement_flags
C1 C 0.43193(12) 0.12332(10) 0.23163(8) 0.0155(2) Uani 1 1 d .
C2 C 0.41614(13) 0.18353(11) 0.33558(8) 0.0189(3) Uani 1 1 d .
H2 H 0.4345 0.1984 0.3843 0.023 Uiso 1 1 calc R
C3 C 0.31867(13) 0.20735(10) 0.28631(8) 0.0179(3) Uani 1 1 d .
H3 H 0.2551 0.2424 0.2934 0.021 Uiso 1 1 calc R
C4 C 0.24704(13) 0.17907(10) 0.15534(8) 0.0158(3) Uani 1 1 d .
C5 C 0.15197(13) 0.11847(10) 0.13862(8) 0.0178(3) Uani 1 1 d .
C6 C 0.07777(14) 0.12392(11) 0.07074(9) 0.0226(3) Uani 1 1 d .
H6 H 0.0121 0.0843 0.0578 0.027 Uiso 1 1 calc R
C7 C 0.09864(15) 0.18637(12) 0.02207(9) 0.0249(3) Uani 1 1 d .
H7 H 0.0492 0.1874 -0.0244 0.030 Uiso 1 1 calc R
C8 C 0.19140(15) 0.24738(11) 0.04087(9) 0.0224(3) Uani 1 1 d .
H8 H 0.2037 0.2907 0.0073 0.027 Uiso 1 1 calc R
C9 C 0.26687(14) 0.24610(10) 0.10828(8) 0.0181(3) Uani 1 1 d .
C10 C 0.12738(13) 0.04950(11) 0.19119(9) 0.0195(3) Uani 1 1 d .
H10 H 0.1888 0.0571 0.2364 0.023 Uiso 1 1 calc R
C11 C 0.00884(16) 0.06932(14) 0.20593(10) 0.0295(4) Uani 1 1 d .
H11A H 0.0070 0.1331 0.2218 0.044 Uiso 1 1 calc R
H11B H -0.0029 0.0276 0.2427 0.044 Uiso 1 1 calc R
H11C H -0.0533 0.0599 0.1628 0.044 Uiso 1 1 calc R
C12 C 0.13335(19) -0.04940(12) 0.16614(12) 0.0336(4) Uani 1 1 d .
H12A H 0.0740 -0.0586 0.1217 0.050 Uiso 1 1 calc R
H12B H 0.1192 -0.0919 0.2017 0.050 Uiso 1 1 calc R
H12C H 0.2107 -0.0611 0.1589 0.050 Uiso 1 1 calc R
C13 C 0.36525(14) 0.31580(11) 0.12906(8) 0.0200(3) Uani 1 1 d .
H13 H 0.4043 0.3064 0.1801 0.024 Uiso 1 1 calc R
C14 C 0.32014(19) 0.41468(13) 0.11985(13) 0.0378(5) Uani 1 1 d .
H14A H 0.3856 0.4574 0.1352 0.057 Uiso 1 1 calc R
H14B H 0.2644 0.4242 0.1483 0.057 Uiso 1 1 calc R
H14C H 0.2814 0.4258 0.0701 0.057 Uiso 1 1 calc R
C15 C 0.45586(19) 0.30015(15) 0.08788(12) 0.0369(4) Uani 1 1 d .
H15A H 0.4826 0.2362 0.0936 0.055 Uiso 1 1 calc R
H15B H 0.5222 0.3415 0.1056 0.055 Uiso 1 1 calc R
H15C H 0.4212 0.3127 0.0379 0.055 Uiso 1 1 calc R
C16 C 0.60123(13) 0.09985(11) 0.33306(8) 0.0185(3) Uani 1 1 d .
C17 C 0.61542(15) 0.01696(12) 0.37138(9) 0.0236(3) Uani 1 1 d .
C18 C 0.72924(17) -0.01309(14) 0.40073(12) 0.0342(4) Uani 1 1 d .
H18 H 0.7419 -0.0690 0.4266 0.041 Uiso 1 1 calc R
C19 C 0.82427(17) 0.03750(14) 0.39280(13) 0.0378(5) Uani 1 1 d .
H19 H 0.9011 0.0164 0.4139 0.045 Uiso 1 1 calc R
C20 C 0.80784(15) 0.11851(13) 0.35440(11) 0.0305(4) Uani 1 1 d .
H20 H 0.8737 0.1520 0.3490 0.037 Uiso 1 1 calc R
C21 C 0.69600(14) 0.15186(11) 0.32342(9) 0.0210(3) Uani 1 1 d .
C22 C 0.51268(15) -0.03999(12) 0.37931(9) 0.0243(3) Uani 1 1 d .
H22 H 0.4463 0.0030 0.3777 0.029 Uiso 1 1 calc R
C23 C 0.4740(2) -0.10797(16) 0.31905(13) 0.0413(5) Uani 1 1 d .
H23A H 0.4519 -0.0745 0.2743 0.062 Uiso 1 1 calc R
H23B H 0.4071 -0.1432 0.3253 0.062 Uiso 1 1 calc R
H23C H 0.5383 -0.1501 0.3187 0.062 Uiso 1 1 calc R
C24 C 0.5387(2) -0.0912(2) 0.45022(13) 0.0525(7) Uani 1 1 d .
H24A H 0.5882 -0.1447 0.4484 0.079 Uiso 1 1 calc R
H24B H 0.4654 -0.1119 0.4594 0.079 Uiso 1 1 calc R
H24C H 0.5791 -0.0498 0.4880 0.079 Uiso 1 1 calc R
C25 C 0.67901(14) 0.24224(11) 0.28340(9) 0.0223(3) Uani 1 1 d .
H25 H 0.6086 0.2360 0.2428 0.027 Uiso 1 1 calc R
C26 C 0.65618(18) 0.32042(13) 0.33046(12) 0.0331(4) Uani 1 1 d .
H26A H 0.5836 0.3083 0.3439 0.050 Uiso 1 1 calc R
H26B H 0.6494 0.3787 0.3047 0.050 Uiso 1 1 calc R
H26C H 0.7210 0.3242 0.3729 0.050 Uiso 1 1 calc R
C27 C 0.78225(16) 0.26858(14) 0.25389(10) 0.0293(4) Uani 1 1 d .
H27A H 0.8485 0.2867 0.2927 0.044 Uiso 1 1 calc R
H27B H 0.7599 0.3201 0.2210 0.044 Uiso 1 1 calc R
H27C H 0.8043 0.2157 0.2291 0.044 Uiso 1 1 calc R
C28 C 0.67366(14) 0.11643(11) 0.09483(9) 0.0217(3) Uani 1 1 d .
H28 H 0.6750 0.1727 0.1197 0.026 Uiso 1 1 calc R
C29 C 0.74407(14) 0.10817(12) 0.04861(9) 0.0227(3) Uani 1 1 d .
H29 H 0.7930 0.1575 0.0424 0.027 Uiso 1 1 calc R
C30 C 0.74164(14) 0.02660(12) 0.01176(9) 0.0229(3) Uani 1 1 d .
H30 H 0.7879 0.0195 -0.0208 0.028 Uiso 1 1 calc R
C31 C 0.67067(14) -0.04475(11) 0.02300(8) 0.0197(3) Uani 1 1 d .
H31 H 0.6681 -0.1015 -0.0014 0.024 Uiso 1 1 calc R
C32 C 0.60350(13) -0.03151(10) 0.07069(8) 0.0166(3) Uani 1 1 d .
C33 C 0.52503(13) -0.10115(10) 0.08622(8) 0.0165(3) Uani 1 1 d .
C34 C 0.42553(13) -0.21573(11) 0.09125(8) 0.0184(3) Uani 1 1 d .
C35 C 0.36950(15) -0.30795(12) 0.07858(9) 0.0229(3) Uani 1 1 d .
Cu1 Cu 0.484442(17) 0.047466(14) 0.168372(10) 0.01934(6) Uani 1 1 d .
F1 F 0.25278(10) -0.30197(9) 0.05733(7) 0.0376(3) Uani 1 1 d .
F2 F 0.39147(11) -0.35996(8) 0.13713(6) 0.0361(3) Uani 1 1 d .
F3 F 0.40505(12) -0.35671(9) 0.03073(7) 0.0438(3) Uani 1 1 d .
N1 N 0.48475(11) 0.13296(9) 0.30137(7) 0.0160(2) Uani 1 1 d .
N2 N 0.32994(11) 0.17024(8) 0.22288(6) 0.0149(2) Uani 1 1 d .
N3 N 0.60375(11) 0.04863(9) 0.10605(7) 0.0183(2) Uani 1 1 d .
N4 N 0.46083(12) -0.08065(9) 0.13140(7) 0.0192(2) Uani 1 1 d .
N5 N 0.39437(12) -0.15646(9) 0.13489(7) 0.0202(3) Uani 1 1 d .
N6 N 0.50660(12) -0.18629(9) 0.05907(7) 0.0183(2) Uani 1 1 d .

loop_
_atom_site_aniso_label
_atom_site_aniso_U_11
_atom_site_aniso_U_22
_atom_site_aniso_U_33
_atom_site_aniso_U_23
_atom_site_aniso_U_13
_atom_site_aniso_U_12
C1 0.0151(6) 0.0148(6) 0.0169(6) -0.0009(5) 0.0048(5) -0.0007(5)
C2 0.0188(7) 0.0223(7) 0.0172(6) -0.0038(5) 0.0073(5) -0.0007(5)
C3 0.0173(6) 0.0199(7) 0.0186(6) -0.0041(5) 0.0085(5) -0.0002(5)
C4 0.0158(6) 0.0158(6) 0.0161(6) -0.0016(5) 0.0048(5) 0.0016(5)
C5 0.0161(6) 0.0157(6) 0.0213(7) -0.0004(5) 0.0040(5) 0.0012(5)
C6 0.0190(7) 0.0213(7) 0.0246(7) -0.0027(6) 0.0006(6) -0.0003(6)
C7 0.0262(8) 0.0262(8) 0.0192(7) -0.0010(6) 0.0001(6) 0.0028(6)
C8 0.0281(8) 0.0200(7) 0.0198(7) 0.0016(6) 0.0076(6) 0.0034(6)
C9 0.0208(7) 0.0160(6) 0.0190(7) -0.0010(5) 0.0077(5) 0.0022(5)
C10 0.0169(6) 0.0187(6) 0.0223(7) 0.0015(5) 0.0039(5) -0.0020(5)
C11 0.0245(8) 0.0386(10) 0.0278(8) 0.0028(7) 0.0111(7) 0.0042(7)
C12 0.0427(11) 0.0192(8) 0.0451(11) 0.0020(7) 0.0225(9) -0.0006(7)
C13 0.0243(7) 0.0167(6) 0.0216(7) -0.0004(5) 0.0104(6) -0.0017(5)
C14 0.0357(10) 0.0193(8) 0.0587(13) -0.0039(8) 0.0125(9) -0.0011(7)
C15 0.0353(10) 0.0380(10) 0.0457(11) -0.0127(9) 0.0256(9) -0.0090(8)
C16 0.0154(6) 0.0193(6) 0.0197(7) -0.0011(5) 0.0026(5) -0.0002(5)
C17 0.0220(7) 0.0211(7) 0.0263(8) 0.0013(6) 0.0037(6) -0.0008(6)
C18 0.0254(9) 0.0276(9) 0.0446(11) 0.0085(8) -0.0002(8) 0.0029(7)
C19 0.0181(8) 0.0338(10) 0.0549(13) 0.0058(9) -0.0022(8) 0.0039(7)
C20 0.0158(7) 0.0292(9) 0.0437(10) 0.0010(8) 0.0026(7) -0.0014(6)
C21 0.0169(7) 0.0216(7) 0.0238(7) -0.0025(6) 0.0041(6) -0.0011(5)
C22 0.0235(8) 0.0231(7) 0.0251(8) 0.0055(6) 0.0043(6) -0.0014(6)
C23 0.0420(11) 0.0405(11) 0.0476(12) -0.0155(9) 0.0224(10) -0.0188(9)
C24 0.0427(13) 0.0654(16) 0.0438(13) 0.0265(12) 0.0009(10) -0.0150(12)
C25 0.0180(7) 0.0223(7) 0.0264(8) -0.0004(6) 0.0053(6) -0.0041(6)
C26 0.0332(9) 0.0231(8) 0.0476(11) -0.0063(8) 0.0189(9) -0.0045(7)
C27 0.0238(8) 0.0357(9) 0.0303(9) -0.0008(7) 0.0102(7) -0.0081(7)
C28 0.0197(7) 0.0207(7) 0.0245(7) -0.0011(6) 0.0054(6) 0.0006(5)
C29 0.0173(7) 0.0258(8) 0.0253(8) 0.0047(6) 0.0063(6) 0.0008(6)
C30 0.0189(7) 0.0307(8) 0.0213(7) 0.0043(6) 0.0090(6) 0.0049(6)
C31 0.0190(7) 0.0235(7) 0.0177(6) -0.0008(5) 0.0066(5) 0.0037(5)
C32 0.0148(6) 0.0196(6) 0.0152(6) 0.0013(5) 0.0034(5) 0.0038(5)
C33 0.0164(6) 0.0189(6) 0.0145(6) -0.0005(5) 0.0045(5) 0.0035(5)
C34 0.0183(7) 0.0199(7) 0.0166(6) -0.0015(5) 0.0041(5) 0.0006(5)
C35 0.0241(8) 0.0238(7) 0.0225(7) -0.0040(6) 0.0089(6) -0.0034(6)
Cu1 0.02027(10) 0.02084(10) 0.01752(9) -0.00367(7) 0.00600(7) 0.00476(7)
F1 0.0228(5) 0.0380(6) 0.0486(7) 0.0019(5) 0.0030(5) -0.0085(5)
F2 0.0482(7) 0.0225(5) 0.0353(6) 0.0048(4) 0.0066(5) -0.0046(5)
F3 0.0563(8) 0.0376(6) 0.0497(7) -0.0266(6) 0.0358(6) -0.0226(6)
N1 0.0146(5) 0.0174(5) 0.0167(6) -0.0022(4) 0.0054(4) -0.0010(4)
N2 0.0154(5) 0.0143(5) 0.0155(5) -0.0016(4) 0.0053(4) -0.0002(4)
N3 0.0178(6) 0.0195(6) 0.0180(6) -0.0018(5) 0.0056(5) 0.0014(5)
N4 0.0204(6) 0.0197(6) 0.0197(6) -0.0019(5) 0.0093(5) 0.0000(5)
N5 0.0211(6) 0.0210(6) 0.0202(6) -0.0020(5) 0.0083(5) -0.0012(5)
N6 0.0188(6) 0.0202(6) 0.0168(6) -0.0024(5) 0.0059(5) 0.0002(5)

loop_
_atom_type_symbol
_atom_type_description
_atom_type_scat_dispersion_real
_atom_type_scat_dispersion_imag
_atom_type_scat_source
C C 0.0033 0.0016 'International Tables Vol C Tables 4.2.6.8 and 6.1.1.4'
H H 0.0000 0.0000 'International Tables Vol C Tables 4.2.6.8 and 6.1.1.4'
N N 0.0061 0.0033 'International Tables Vol C Tables 4.2.6.8 and 6.1.1.4'
F F 0.0171 0.0103 'International Tables Vol C Tables 4.2.6.8 and 6.1.1.4'
Cu Cu 0.3201 1.2651 'International Tables Vol C Tables 4.2.6.8 and 6.1.1.4'

loop_
_geom_angle_atom_site_label_1
_geom_angle_atom_site_label_2
_geom_angle_atom_site_label_3
_geom_angle
N1 C1 N2 103.88(12)
N1 C1 Cu1 125.47(11)
N2 C1 Cu1 130.14(11)
C3 C2 N1 106.84(13)
C3 C2 H2 126.6
N1 C2 H2 126.6
C2 C3 N2 106.24(13)
C2 C3 H3 126.9
N2 C3 H3 126.9
C5 C4 C9 122.88(14)
C5 C4 N2 118.54(13)
C9 C4 N2 118.55(13)
C6 C5 C4 117.33(14)
C6 C5 C10 120.07(14)
C4 C5 C10 122.60(14)
C7 C6 C5 120.95(15)
C7 C6 H6 119.5
C5 C6 H6 119.5
C6 C7 C8 120.36(15)
C6 C7 H7 119.8
C8 C7 H7 119.8
C7 C8 C9 121.04(15)
C7 C8 H8 119.5
C9 C8 H8 119.5
C8 C9 C4 117.31(14)
C8 C9 C13 120.48(14)
C4 C9 C13 122.21(14)
C5 C10 C12 111.63(14)
C5 C10 C11 110.49(13)
C12 C10 C11 111.00(15)
C5 C10 H10 107.9
C12 C10 H10 107.9
C11 C10 H10 107.9
C10 C11 H11A 109.5
C10 C11 H11B 109.5
H11A C11 H11B 109.5
C10 C11 H11C 109.5
H11A C11 H11C 109.5
H11B C11 H11C 109.5
C10 C12 H12A 109.5
C10 C12 H12B 109.5
H12A C12 H12B 109.5
C10 C12 H12C 109.5
H12A C12 H12C 109.5
H12B C12 H12C 109.5
C9 C13 C15 110.94(14)
C9 C13 C14 111.91(14)
C15 C13 C14 110.62(16)
C9 C13 H13 107.7
C15 C13 H13 107.7
C14 C13 H13 107.7
C13 C14 H14A 109.5
C13 C14 H14B 109.5
H14A C14 H14B 109.5
C13 C14 H14C 109.5
H14A C14 H14C 109.5
H14B C14 H14C 109.5
C13 C15 H15A 109.5
C13 C15 H15B 109.5
H15A C15 H15B 109.5
C13 C15 H15C 109.5
H15A C15 H15C 109.5
H15B C15 H15C 109.5
C17 C16 C21 122.80(14)
C17 C16 N1 119.00(14)
C21 C16 N1 118.19(14)
C18 C17 C16 117.30(16)
C18 C17 C22 120.40(16)
C16 C17 C22 122.28(15)
C19 C18 C17 121.07(18)
C19 C18 H18 119.5
C17 C18 H18 119.5
C20 C19 C18 120.45(17)
C20 C19 H19 119.8
C18 C19 H19 119.8
C19 C20 C21 121.13(17)
C19 C20 H20 119.4
C21 C20 H20 119.4
C20 C21 C16 117.24(16)
C20 C21 C25 120.70(15)
C16 C21 C25 122.02(14)
C17 C22 C23 111.39(15)
C17 C22 C24 112.22(16)
C23 C22 C24 109.91(19)
C17 C22 H22 107.7
C23 C22 H22 107.7
C24 C22 H22 107.7
C22 C23 H23A 109.5
C22 C23 H23B 109.5
H23A C23 H23B 109.5
C22 C23 H23C 109.5
H23A C23 H23C 109.5
H23B C23 H23C 109.5
C22 C24 H24A 109.5
C22 C24 H24B 109.5
H24A C24 H24B 109.5
C22 C24 H24C 109.5
H24A C24 H24C 109.5
H24B C24 H24C 109.5
C21 C25 C26 110.47(15)
C21 C25 C27 113.55(14)
C26 C25 C27 109.02(14)
C21 C25 H25 107.9
C26 C25 H25 107.9
C27 C25 H25 107.9
C25 C26 H26A 109.5
C25 C26 H26B 109.5
H26A C26 H26B 109.5
C25 C26 H26C 109.5
H26A C26 H26C 109.5
H26B C26 H26C 109.5
C25 C27 H27A 109.5
C25 C27 H27B 109.5
H27A C27 H27B 109.5
C25 C27 H27C 109.5
H27A C27 H27C 109.5
H27B C27 H27C 109.5
N3 C28 C29 123.05(15)
N3 C28 H28 118.5
C29 C28 H28 118.5
C30 C29 C28 118.72(15)
C30 C29 H29 120.6
C28 C29 H29 120.6
C29 C30 C31 119.18(15)
C29 C30 H30 120.4
C31 C30 H30 120.4
C30 C31 C32 118.69(15)
C30 C31 H31 120.7
C32 C31 H31 120.7
N3 C32 C31 122.54(14)
N3 C32 C33 113.94(13)
C31 C32 C33 123.50(14)
N6 C33 N4 113.86(14)
N6 C33 C32 127.10(13)
N4 C33 C32 119.03(13)
N5 C34 N6 116.47(14)
N5 C34 C35 120.22(14)
N6 C34 C35 123.29(14)
F3 C35 F1 107.73(14)
F3 C35 F2 106.15(15)
F1 C35 F2 105.05(14)
F3 C35 C34 112.86(14)
F1 C35 C34 112.00(14)
F2 C35 C34 112.54(14)
C1 Cu1 N4 138.44(6)
C1 Cu1 N3 140.22(6)
N4 Cu1 N3 81.22(5)
C1 N1 C2 111.45(12)
C1 N1 C16 122.80(12)
C2 N1 C16 125.59(13)
C1 N2 C3 111.57(12)
C1 N2 C4 122.38(12)
C3 N2 C4 126.05(12)
C28 N3 C32 117.80(13)
C28 N3 Cu1 129.84(11)
C32 N3 Cu1 112.30(10)
C33 N4 N5 106.70(12)
C33 N4 Cu1 113.43(10)
N5 N4 Cu1 139.80(10)
C34 N5 N4 103.24(12)
C33 N6 C34 99.73(12)

loop_
_geom_bond_atom_site_label_1
_geom_bond_atom_site_label_2
_geom_bond_distance
C1 N1 1.3597(19)
C1 N2 1.3618(18)
C1 Cu1 1.8838(14)
C2 C3 1.349(2)
C2 N1 1.3920(19)
C2 H2 0.9500
C3 N2 1.3959(18)
C3 H3 0.9500
C4 C5 1.403(2)
C4 C9 1.404(2)
C4 N2 1.4403(19)
C5 C6 1.399(2)
C5 C10 1.521(2)
C6 C7 1.386(2)
C6 H6 0.9500
C7 C8 1.388(2)
C7 H7 0.9500
C8 C9 1.395(2)
C8 H8 0.9500
C9 C13 1.521(2)
C10 C12 1.527(2)
C10 C11 1.536(2)
C10 H10 1.0000
C11 H11A 0.9800
C11 H11B 0.9800
C11 H11C 0.9800
C12 H12A 0.9800
C12 H12B 0.9800
C12 H12C 0.9800
C13 C15 1.521(2)
C13 C14 1.528(2)
C13 H13 1.0000
C14 H14A 0.9800
C14 H14B 0.9800
C14 H14C 0.9800
C15 H15A 0.9800
C15 H15B 0.9800
C15 H15C 0.9800
C16 C17 1.408(2)
C16 C21 1.408(2)
C16 N1 1.4454(19)
C17 C18 1.396(2)
C17 C22 1.515(2)
C18 C19 1.389(3)
C18 H18 0.9500
C19 C20 1.385(3)
C19 H19 0.9500
C20 C21 1.398(2)
C20 H20 0.9500
C21 C25 1.518(2)
C22 C23 1.520(3)
C22 C24 1.540(3)
C22 H22 1.0000
C23 H23A 0.9800
C23 H23B 0.9800
C23 H23C 0.9800
C24 H24A 0.9800
C24 H24B 0.9800
C24 H24C 0.9800
C25 C26 1.533(3)
C25 C27 1.534(2)
C25 H25 1.0000
C26 H26A 0.9800
C26 H26B 0.9800
C26 H26C 0.9800
C27 H27A 0.9800
C27 H27B 0.9800
C27 H27C 0.9800
C28 N3 1.343(2)
C28 C29 1.389(2)
C28 H28 0.9500
C29 C30 1.386(2)
C29 H29 0.9500
C30 C31 1.389(2)
C30 H30 0.9500
C31 C32 1.391(2)
C31 H31 0.9500
C32 N3 1.3561(19)
C32 C33 1.460(2)
C33 N6 1.3432(19)
C33 N4 1.3442(18)
C34 N5 1.3335(19)
C34 N6 1.350(2)
C34 C35 1.489(2)
C35 F3 1.3302(19)
C35 F1 1.343(2)
C35 F2 1.345(2)
Cu1 N4 1.9925(14)
Cu1 N3 2.0979(13)
N4 N5 1.3675(19)
